data_7003974
loop_
_publ_author_name
'Dureen, Meghan A.'
'Stephan, Douglas W.'

_publ_section_title
;
 Biphenylamide ligand complexes of Li and Al: hemilabile arene donors?
;
_journal_issue 35
_journal_name_full 'Dalton Transactions'
_journal_page_first 4723
_journal_page_last 4731
_journal_paper_doi 10.1039/b801772g
_journal_year 2008
_chemical_formula_sum 'C24 H19 N'
_chemical_formula_weight 321.40
_space_group_IT_number 14
_symmetry_cell_setting monoclinic
_symmetry_space_group_name_Hall '-P 2yn'
_symmetry_space_group_name_H-M 'P 1 21/n 1'
_atom_sites_solution_hydrogens geom
_atom_sites_solution_primary direct
_atom_sites_solution_secondary difmap
_audit_creation_method SHELXL-97
_cell_angle_alpha 90.00
_cell_angle_beta 93.663(12)
_cell_angle_gamma 90.00
_cell_formula_units_Z 4
_cell_length_a 12.522(9)
_cell_length_b 9.269(6)
_cell_length_c 15.116(10)
_cell_measurement_temperature 296(2)
_cell_measurement_theta_max 25.0
_cell_measurement_theta_min 2.0
_cell_volume 1751(2)
_computing_structure_refinement 'SHELXL-97 (Sheldrick, 1997)'
_computing_structure_solution 'SHELXS-97 (Sheldrick, 1990)'
_diffrn_ambient_temperature 296(2)
_diffrn_measured_fraction_theta_full 0.999
_diffrn_measured_fraction_theta_max 0.999
_diffrn_radiation_monochromator graphite
_diffrn_radiation_source 'fine-focus sealed tube'
_diffrn_radiation_type MoK\a
_diffrn_radiation_wavelength 0.71073
_diffrn_reflns_av_R_equivalents 0.0527
_diffrn_reflns_av_sigmaI/netI 0.0394
_diffrn_reflns_limit_h_max 13
_diffrn_reflns_limit_h_min -13
_diffrn_reflns_limit_k_max 10
_diffrn_reflns_limit_k_min -10
_diffrn_reflns_limit_l_max 16
_diffrn_reflns_limit_l_min -16
_diffrn_reflns_number 14224
_diffrn_reflns_theta_full 23.38
_diffrn_reflns_theta_max 23.38
_diffrn_reflns_theta_min 2.05
_exptl_absorpt_coefficient_mu 0.070
_exptl_absorpt_correction_T_max 1.00000
_exptl_absorpt_correction_T_min 0.817103
_exptl_absorpt_correction_type empirical
_exptl_crystal_density_diffrn 1.219
_exptl_crystal_density_method 'not measured'
_exptl_crystal_F_000 680
_exptl_crystal_size_max 0.21
_exptl_crystal_size_mid 0.19
_exptl_crystal_size_min 0.17
_refine_diff_density_max 0.108
_refine_diff_density_min -0.128
_refine_diff_density_rms 0.027
_refine_ls_extinction_method none
_refine_ls_goodness_of_fit_ref 1.012
_refine_ls_hydrogen_treatment mixed
_refine_ls_matrix_type full
_refine_ls_number_parameters 226
_refine_ls_number_reflns 2557
_refine_ls_number_restraints 0
_refine_ls_restrained_S_all 1.012
_refine_ls_R_factor_all 0.0927
_refine_ls_R_factor_gt 0.0451
_refine_ls_shift/su_max 0.000
_refine_ls_shift/su_mean 0.000
_refine_ls_structure_factor_coef Fsqd
_refine_ls_weighting_details 'calc w=1/[\s^2^(Fo^2^)+(0.0571P)^2^+0.0000P] where P=(Fo^2^+2Fc^2^)/3'
_refine_ls_weighting_scheme calc
_refine_ls_wR_factor_gt 0.0964
_refine_ls_wR_factor_ref 0.1177
_reflns_number_gt 1532
_reflns_number_total 2557
_reflns_threshold_expression >2sigma(I)
_cod_data_source_file b801772g.txt
_cod_data_source_block (2-C6H4-Ph)2NH
_cod_depositor_comments
;
The following automatic conversions were performed:
'_symmetry_cell_setting' value 'MONOCLINIC' changed to 'monoclinic'
according to '/home/saulius/struct/CIF-dictionaries/cif_core.dic'
dictionary named 'cif_core.dic' version 2.4.1 from 2010-06-29.

Automatic conversion script
Id: cif_fix_enum 1527 2010-12-29 10:47:43Z saulius 
;
_cod_original_sg_symbol_H-M P2(1)/n
_cod_database_code 7003974

loop_
_symmetry_equiv_pos_as_xyz
'x, y, z'
'-x+1/2, y+1/2, -z+1/2'
'-x, -y, -z'
'x-1/2, -y-1/2, z-1/2'

loop_
_atom_site_label
_atom_site_type_symbol
_atom_site_fract_x
_atom_site_fract_y
_atom_site_fract_z
_atom_site_U_iso_or_equiv
_atom_site_adp_type
_atom_site_occupancy
_atom_site_symmetry_multiplicity
_atom_site_calc_flag
_atom_site_refinement_flags
_atom_site_disorder_assembly
_atom_site_disorder_group
N1 N 0.78868(15) 0.1626(2) 0.22825(12) 0.0667(6) Uani 1 1 d . . .
H1A H 0.8379 0.1927 0.2661 0.080 Uiso 1 1 calc R . .
C1 C 0.69893(17) 0.1043(2) 0.26310(15) 0.0499(6) Uani 1 1 d . . .
C2 C 0.68491(17) 0.1190(2) 0.35440(15) 0.0492(6) Uani 1 1 d . . .
C3 C 0.59131(19) 0.0677(2) 0.38662(17) 0.0614(7) Uani 1 1 d . . .
H3A H 0.5805 0.0792 0.4465 0.074 Uiso 1 1 calc R . .
C4 C 0.51426(19) 0.0008(3) 0.33352(19) 0.0692(7) Uani 1 1 d . . .
H4A H 0.4513 -0.0307 0.3566 0.083 Uiso 1 1 calc R . .
C5 C 0.53093(19) -0.0195(3) 0.24586(18) 0.0650(7) Uani 1 1 d . . .
H5A H 0.4798 -0.0678 0.2097 0.078 Uiso 1 1 calc R . .
C6 C 0.62200(17) 0.0307(2) 0.21080(15) 0.0566(6) Uani 1 1 d . . .
H6A H 0.6324 0.0151 0.1512 0.068 Uiso 1 1 calc R . .
C7 C 0.76744(17) 0.1887(3) 0.41423(14) 0.0516(6) Uani 1 1 d . . .
C8 C 0.87118(19) 0.1376(3) 0.42227(16) 0.0690(7) Uani 1 1 d . . .
H8A H 0.8892 0.0562 0.3905 0.083 Uiso 1 1 calc R . .
C9 C 0.9479(2) 0.2045(3) 0.47601(19) 0.0835(8) Uani 1 1 d . . .
H9A H 1.0174 0.1685 0.4804 0.100 Uiso 1 1 calc R . .
C10 C 0.9230(3) 0.3241(3) 0.52338(18) 0.0833(9) Uani 1 1 d . . .
H10A H 0.9757 0.3708 0.5588 0.100 Uiso 1 1 calc R . .
C11 C 0.8207(3) 0.3746(3) 0.51853(17) 0.0779(8) Uani 1 1 d . . .
H11A H 0.8029 0.4540 0.5523 0.093 Uiso 1 1 calc R . .
C12 C 0.7435(2) 0.3083(3) 0.46363(16) 0.0618(7) Uani 1 1 d . . .
H12A H 0.6741 0.3448 0.4598 0.074 Uiso 1 1 calc R . .
C13 C 0.80945(18) 0.1787(2) 0.13870(15) 0.0542(6) Uani 1 1 d . . .
C14 C 0.90939(18) 0.1396(2) 0.11034(15) 0.0528(6) Uani 1 1 d . . .
C15 C 0.92926(19) 0.1676(2) 0.02314(16) 0.0626(7) Uani 1 1 d . . .
H15A H 0.9958 0.1435 0.0033 0.075 Uiso 1 1 calc R . .
C16 C 0.8544(2) 0.2296(3) -0.03531(17) 0.0727(7) Uani 1 1 d . . .
H16A H 0.8698 0.2459 -0.0938 0.087 Uiso 1 1 calc R . .
C17 C 0.7570(2) 0.2669(3) -0.00639(18) 0.0723(8) Uani 1 1 d . . .
H17A H 0.7056 0.3089 -0.0454 0.087 Uiso 1 1 calc R . .
C18 C 0.73484(19) 0.2424(3) 0.08030(16) 0.0646(7) Uani 1 1 d . . .
H18A H 0.6687 0.2692 0.0997 0.077 Uiso 1 1 calc R . .
C19 C 0.99186(18) 0.0710(2) 0.17115(15) 0.0546(6) Uani 1 1 d . . .
C20 C 1.0942(2) 0.1266(3) 0.18146(18) 0.0721(8) Uani 1 1 d . . .
H20A H 1.1112 0.2087 0.1500 0.086 Uiso 1 1 calc R . .
C21 C 1.1713(2) 0.0634(3) 0.2370(2) 0.0903(9) Uani 1 1 d . . .
H21A H 1.2396 0.1030 0.2431 0.108 Uiso 1 1 calc R . .
C22 C 1.1478(3) -0.0580(4) 0.2837(2) 0.0899(9) Uani 1 1 d . . .
H22A H 1.1995 -0.1001 0.3224 0.108 Uiso 1 1 calc R . .
C23 C 1.0477(3) -0.1164(3) 0.27272(19) 0.0819(8) Uani 1 1 d . . .
H23A H 1.0319 -0.2002 0.3031 0.098 Uiso 1 1 calc R . .
C24 C 0.9705(2) -0.0530(3) 0.21745(17) 0.0663(7) Uani 1 1 d . . .
H24A H 0.9027 -0.0941 0.2110 0.080 Uiso 1 1 calc R . .

loop_
_atom_site_aniso_label
_atom_site_aniso_U_11
_atom_site_aniso_U_22
_atom_site_aniso_U_33
_atom_site_aniso_U_23
_atom_site_aniso_U_13
_atom_site_aniso_U_12
N1 0.0491(12) 0.0999(16) 0.0517(13) -0.0110(12) 0.0071(10) -0.0135(11)
C1 0.0402(13) 0.0518(14) 0.0578(16) -0.0018(12) 0.0051(12) 0.0035(11)
C2 0.0478(14) 0.0486(14) 0.0517(15) -0.0002(12) 0.0074(12) 0.0075(11)
C3 0.0632(16) 0.0605(16) 0.0621(17) 0.0042(13) 0.0167(14) 0.0027(13)
C4 0.0574(17) 0.0702(19) 0.081(2) 0.0071(16) 0.0130(15) -0.0124(14)
C5 0.0576(16) 0.0587(16) 0.078(2) 0.0029(14) -0.0039(14) -0.0080(13)
C6 0.0542(15) 0.0571(15) 0.0587(16) -0.0012(13) 0.0054(13) 0.0007(13)
C7 0.0550(15) 0.0570(15) 0.0432(14) 0.0050(12) 0.0077(11) 0.0044(12)
C8 0.0618(17) 0.0772(18) 0.0666(18) -0.0087(15) -0.0068(14) 0.0142(15)
C9 0.0641(18) 0.105(2) 0.079(2) -0.0077(19) -0.0127(16) 0.0026(18)
C10 0.097(2) 0.088(2) 0.0617(19) 0.0023(17) -0.0163(17) -0.0187(19)
C11 0.109(2) 0.0685(18) 0.0560(17) -0.0052(15) 0.0034(17) -0.0025(19)
C12 0.0690(16) 0.0645(17) 0.0528(15) 0.0017(14) 0.0093(13) 0.0058(14)
C13 0.0513(15) 0.0605(16) 0.0513(16) -0.0038(12) 0.0067(12) -0.0113(12)
C14 0.0511(14) 0.0502(14) 0.0581(16) -0.0024(12) 0.0110(12) -0.0073(12)
C15 0.0629(16) 0.0638(16) 0.0638(17) -0.0005(14) 0.0244(14) -0.0036(13)
C16 0.0793(19) 0.0806(19) 0.0594(17) 0.0089(15) 0.0135(15) -0.0059(16)
C17 0.0645(18) 0.083(2) 0.070(2) 0.0126(16) 0.0056(14) -0.0044(15)
C18 0.0528(15) 0.0766(18) 0.0647(18) 0.0002(15) 0.0070(14) -0.0025(13)
C19 0.0560(16) 0.0487(15) 0.0606(16) -0.0050(12) 0.0149(13) -0.0011(12)
C20 0.0608(17) 0.0620(17) 0.094(2) 0.0063(15) 0.0102(16) 0.0016(14)
C21 0.066(2) 0.087(2) 0.117(3) 0.002(2) -0.0046(19) 0.0034(17)
C22 0.091(2) 0.082(2) 0.095(2) 0.007(2) -0.0070(19) 0.0216(19)
C23 0.104(2) 0.0650(19) 0.077(2) 0.0066(16) 0.0098(18) 0.0063(19)
C24 0.0771(18) 0.0565(16) 0.0661(17) -0.0023(14) 0.0101(15) -0.0032(15)

loop_
_atom_type_symbol
_atom_type_description
_atom_type_scat_dispersion_real
_atom_type_scat_dispersion_imag
_atom_type_scat_source
C C 0.0033 0.0016 'International Tables Vol C Tables 4.2.6.8 and 6.1.1.4'
H H 0.0000 0.0000 'International Tables Vol C Tables 4.2.6.8 and 6.1.1.4'
N N 0.0061 0.0033 'International Tables Vol C Tables 4.2.6.8 and 6.1.1.4'

loop_
_geom_angle_atom_site_label_1
_geom_angle_atom_site_label_2
_geom_angle_atom_site_label_3
_geom_angle
_geom_angle_site_symmetry_1
_geom_angle_site_symmetry_3
_geom_angle_publ_flag
C1 N1 C13 127.97(19) . . ?
N1 C1 C6 121.9(2) . . ?
N1 C1 C2 119.4(2) . . ?
C6 C1 C2 118.7(2) . . ?
C3 C2 C1 118.3(2) . . ?
C3 C2 C7 120.7(2) . . ?
C1 C2 C7 121.0(2) . . ?
C4 C3 C2 122.2(2) . . ?
C3 C4 C5 119.1(2) . . ?
C4 C5 C6 120.7(2) . . ?
C5 C6 C1 120.8(2) . . ?
C12 C7 C8 117.6(2) . . ?
C12 C7 C2 121.0(2) . . ?
C8 C7 C2 121.4(2) . . ?
C9 C8 C7 121.2(3) . . ?
C10 C9 C8 120.3(3) . . ?
C11 C10 C9 119.8(3) . . ?
C10 C11 C12 120.0(3) . . ?
C11 C12 C7 121.1(3) . . ?
C18 C13 C14 120.0(2) . . ?
C18 C13 N1 120.3(2) . . ?
C14 C13 N1 119.6(2) . . ?
C15 C14 C13 117.6(2) . . ?
C15 C14 C19 120.8(2) . . ?
C13 C14 C19 121.6(2) . . ?
C16 C15 C14 122.4(2) . . ?
C17 C16 C15 119.2(2) . . ?
C16 C17 C18 120.1(3) . . ?
C17 C18 C13 120.8(2) . . ?
C24 C19 C20 117.5(2) . . ?
C24 C19 C14 121.5(2) . . ?
C20 C19 C14 121.0(2) . . ?
C21 C20 C19 121.5(3) . . ?
C20 C21 C22 120.0(3) . . ?
C23 C22 C21 119.3(3) . . ?
C22 C23 C24 120.7(3) . . ?
C23 C24 C19 120.9(3) . . ?

loop_
_geom_bond_atom_site_label_1
_geom_bond_atom_site_label_2
_geom_bond_distance
_geom_bond_site_symmetry_2
_geom_bond_publ_flag
N1 C1 1.381(3) . ?
N1 C13 1.403(3) . ?
C1 C6 1.386(3) . ?
C1 C2 1.409(3) . ?
C2 C3 1.382(3) . ?
C2 C7 1.478(3) . ?
C3 C4 1.364(3) . ?
C4 C5 1.367(3) . ?
C5 C6 1.369(3) . ?
C7 C12 1.380(3) . ?
C7 C8 1.381(3) . ?
C8 C9 1.367(3) . ?
C9 C10 1.366(4) . ?
C10 C11 1.361(4) . ?
C11 C12 1.378(3) . ?
C13 C18 1.377(3) . ?
C13 C14 1.396(3) . ?
C14 C15 1.382(3) . ?
C14 C19 1.481(3) . ?
C15 C16 1.372(3) . ?
C16 C17 1.366(3) . ?
C17 C18 1.375(3) . ?
C19 C24 1.381(3) . ?
C19 C20 1.381(3) . ?
C20 C21 1.369(3) . ?
C21 C22 1.370(4) . ?
C22 C23 1.365(4) . ?
C23 C24 1.370(3) . ?

loop_
_cod_related_entry_id
_cod_related_entry_database
_cod_related_entry_code
1 ChemSpider 28416213
